data_7034320
loop_
_publ_author_name
'Du, Cheng-Feng'
'Li, Jian-Rong'
'Feng, Mei-Ling'
'Zou, Guo-Dong'
'Shen, Nan-Nan'
'Huang, Xiao-Ying'

_publ_section_title
;
 Varied forms of lamellar [Sn3Se7]n(2n-) anion: the competitive and
 synergistic structure-directing effects of metal-amine complex and
 imidazolium cations.
;
_journal_issue 16
_journal_name_full 'Dalton transactions (Cambridge, England : 2003)'
_journal_page_first 7364
_journal_page_last 7372
_journal_paper_doi 10.1039/c5dt00620a
_journal_volume 44
_journal_year 2015
_chemical_formula_moiety 'C39 H99 Cl Mn2 N18 Se21 Sn9'
_chemical_formula_sum 'C39 H99 Cl Mn2 N18 Se21 Sn9'
_chemical_formula_weight 3692.06
_chemical_name_systematic
;
 ?
;
_space_group_crystal_system monoclinic
_space_group_IT_number 14
_space_group_name_Hall '-P 2ybc'
_space_group_name_H-M_alt 'P 1 21/c 1'
_symmetry_space_group_name_Hall '-P 2ybc'
_symmetry_space_group_name_H-M 'P 1 21/c 1'
_atom_sites_solution_hydrogens mixed
_audit_creation_method SHELXL-2013
_audit_update_record
;
2015-01-09 deposited with the CCDC.
2015-03-09 downloaded from the CCDC.
;
_cell_angle_alpha 90
_cell_angle_beta 109.587(3)
_cell_angle_gamma 90
_cell_formula_units_Z 4
_cell_length_a 19.4488(5)
_cell_length_b 19.5108(5)
_cell_length_c 26.6148(7)
_cell_measurement_reflns_used 16895
_cell_measurement_temperature 100(2)
_cell_measurement_theta_max 28.4740
_cell_measurement_theta_min 3.4130
_cell_volume 9514.9(5)
_computing_cell_refinement 'CrysAlisPro, Agilent Technologies'
_computing_data_collection 'CrysAlisPro, Agilent Technologies'
_computing_data_reduction 'CrysAlisPro, Agilent Technologies'
_computing_molecular_graphics 'DIAMOND. Version 3.0. Crystal Impact'
_computing_publication_material 'Windows Word 2010'
_computing_structure_refinement 'SHELXL-2013 (Sheldrick, 2013)'
_computing_structure_solution 'SHELXL-2013 (Sheldrick, 2013)'
_diffrn_ambient_temperature 100(2)
_diffrn_measured_fraction_theta_full 0.973
_diffrn_measured_fraction_theta_max 0.998
_diffrn_measurement_device_type 'SuperNova, Dual, Cu at zero, Atlas'
_diffrn_measurement_method '\w scans'
_diffrn_radiation_type MoK\a
_diffrn_radiation_wavelength 0.71073
_diffrn_reflns_av_R_equivalents 0.0438
_diffrn_reflns_av_unetI/netI 0.0551
_diffrn_reflns_Laue_measured_fraction_full 0.973
_diffrn_reflns_Laue_measured_fraction_max 0.998
_diffrn_reflns_limit_h_max 23
_diffrn_reflns_limit_h_min -23
_diffrn_reflns_limit_k_max 23
_diffrn_reflns_limit_k_min -19
_diffrn_reflns_limit_l_max 31
_diffrn_reflns_limit_l_min -31
_diffrn_reflns_number 47334
_diffrn_reflns_point_group_measured_fraction_full 0.973
_diffrn_reflns_point_group_measured_fraction_max 0.998
_diffrn_reflns_theta_full 25.242
_diffrn_reflns_theta_max 25.026
_diffrn_reflns_theta_min 3.265
_diffrn_source 'SuperNova (Mo) X-ray Source'
_exptl_absorpt_coefficient_mu 10.673
_exptl_absorpt_correction_T_max 1.00000
_exptl_absorpt_correction_T_min 0.62994
_exptl_absorpt_correction_type multi-scan
_exptl_absorpt_process_details
;
CrysAlisPro, Agilent Technologies,
Version 1.171.37.35 (release 13-08-2014 CrysAlis171 .NET)
(compiled Aug 13 2014,18:06:01)
Empirical absorption correction using spherical harmonics,
 implemented in SCALE3 ABSPACK scaling algorithm.
;
_exptl_crystal_colour red
_exptl_crystal_density_diffrn 2.577
_exptl_crystal_description block
_exptl_crystal_F_000 6760
_exptl_crystal_size_max 0.13
_exptl_crystal_size_mid 0.1
_exptl_crystal_size_min 0.08
_refine_diff_density_max 4.723
_refine_diff_density_min -3.503
_refine_diff_density_rms 0.257
_refine_ls_extinction_method none
_refine_ls_goodness_of_fit_ref 1.037
_refine_ls_hydrogen_treatment constr
_refine_ls_matrix_type full
_refine_ls_number_parameters 1048
_refine_ls_number_reflns 16760
_refine_ls_number_restraints 1791
_refine_ls_restrained_S_all 0.989
_refine_ls_R_factor_all 0.0757
_refine_ls_R_factor_gt 0.0553
_refine_ls_shift/su_max 0.001
_refine_ls_shift/su_mean 0.000
_refine_ls_structure_factor_coef Fsqd
_refine_ls_weighting_details
;
 w=1/[\s^2^(Fo^2^)+(0.0400P)^2^+290.0000P]
 where P=(Fo^2^+2Fc^2^)/3
;
_refine_ls_weighting_scheme calc
_refine_ls_wR_factor_gt 0.1223
_refine_ls_wR_factor_ref 0.1333
_reflns_Friedel_coverage 0.000
_reflns_number_gt 13286
_reflns_number_total 16760
_reflns_threshold_expression 'I > 2\s(I)'
_cod_data_source_file c5dt00620a2.cif
_cod_data_source_block compound-3-CD10-8D
_cod_depositor_comments 'Adding full bibliography for 7034318--7034321.cif.'
_cod_database_code 7034320
_shelx_space_group_comment
;
The symmetry employed for this shelxl refinement is uniquely defined
by the following loop, which should always be used as a source of
symmetry information in preference to the above space-group names.
They are only intended as comments.
;
_shelxl_version_number 2013-2

loop_
_space_group_symop_operation_xyz
'x, y, z'
'-x, y+1/2, -z+1/2'
'-x, -y, -z'
'x, -y-1/2, z-1/2'

loop_
_atom_site_label
_atom_site_type_symbol
_atom_site_fract_x
_atom_site_fract_y
_atom_site_fract_z
_atom_site_U_iso_or_equiv
_atom_site_adp_type
_atom_site_occupancy
_atom_site_site_symmetry_order
_atom_site_calc_flag
_atom_site_refinement_flags_posn
_atom_site_refinement_flags_adp
_atom_site_refinement_flags_occupancy
_atom_site_disorder_assembly
_atom_site_disorder_group
Sn1 Sn 0.07452(4) 0.22367(5) -0.03129(3) 0.02144(19) Uani 1 1 d . . . . .
Sn2 Sn 0.01215(4) 0.24965(5) 0.08744(3) 0.01970(19) Uani 1 1 d . . . . .
Sn3 Sn 0.21023(4) 0.21420(4) 0.10532(3) 0.01910(18) Uani 1 1 d . . . . .
Sn4 Sn 0.39001(4) 0.19176(4) 0.20809(3) 0.01837(18) Uani 1 1 d . . . . .
Sn5 Sn 0.49252(4) 0.22829(5) 0.34716(3) 0.02051(19) Uani 1 1 d . . . . .
Sn6 Sn 0.59773(4) 0.19856(4) 0.25934(3) 0.01849(18) Uani 1 1 d . . . . .
Sn7 Sn 0.77836(4) 0.22862(4) 0.24834(3) 0.01963(19) Uani 1 1 d . . . . .
Sn8 Sn 0.97346(4) 0.26372(5) 0.32941(3) 0.0262(2) Uani 1 1 d . . . . .
Sn9 Sn 0.91265(4) 0.25931(5) 0.17795(3) 0.0237(2) Uani 1 1 d . . . . .
Se1 Se 0.08721(6) 0.14264(6) 0.05503(4) 0.0186(3) Uani 1 1 d . . . . .
Se2 Se -0.02562(6) 0.28971(7) -0.00889(5) 0.0240(3) Uani 1 1 d . . . . .
Se3 Se 0.20803(7) 0.25763(8) 0.01403(5) 0.0297(3) Uani 1 1 d . . . . .
Se4 Se 0.03064(7) 0.13227(7) -0.10221(5) 0.0266(3) Uani 1 1 d . . . . .
Se5 Se 0.06373(8) 0.31671(9) -0.10928(5) 0.0380(4) Uani 1 1 d . . . . .
Se6 Se 0.13666(7) 0.28715(9) 0.14929(6) 0.0417(4) Uani 1 1 d . . . . .
Se7 Se -0.05213(7) 0.16055(7) 0.12626(5) 0.0254(3) Uani 1 1 d . . . . .
Se8 Se -0.06568(8) 0.34696(7) 0.11008(6) 0.0330(3) Uani 1 1 d . . . . .
Se9 Se 0.28319(7) 0.10992(7) 0.15097(5) 0.0261(3) Uani 1 1 d . . . . .
Se10 Se 0.32573(7) 0.29312(7) 0.15474(5) 0.0264(3) Uani 1 1 d . . . . .
Se11 Se 0.49140(6) 0.29494(6) 0.26562(5) 0.0206(3) Uani 1 1 d . . . . .
Se12 Se 0.38116(7) 0.15394(8) 0.29786(5) 0.0301(3) Uani 1 1 d . . . . .
Se13 Se 0.49601(6) 0.13410(6) 0.18851(5) 0.0196(3) Uani 1 1 d . . . . .
Se14 Se 0.60865(6) 0.16117(7) 0.35412(5) 0.0216(3) Uani 1 1 d . . . . .
Se15 Se 0.49171(7) 0.28616(8) 0.42731(5) 0.0319(3) Uani 1 1 d . . . . .
Se16 Se 0.66055(7) 0.30337(6) 0.24113(5) 0.0226(3) Uani 1 1 d . . . . .
Se17 Se 0.70640(7) 0.12061(7) 0.25190(6) 0.0276(3) Uani 1 1 d . . . . .
Se18 Se 0.90425(7) 0.16598(7) 0.25416(5) 0.0259(3) Uani 1 1 d . . . . .
Se19 Se 0.84747(7) 0.28913(7) 0.33588(5) 0.0276(3) Uani 1 1 d . . . . .
Se20 Se 0.77858(7) 0.28546(8) 0.16077(5) 0.0304(3) Uani 1 1 d . . . . .
Se21 Se 0.99695(9) 0.33068(10) 0.25449(6) 0.0496(5) Uani 1 1 d . . . . .
Cl1 Cl 0.67858(19) 0.49625(19) 0.54403(13) 0.0374(8) Uani 1 1 d . . . . .
Mn1 Mn 0.24860(11) 0.39719(11) 0.30909(8) 0.0300(5) Uani 1 1 d . . . . .
N1 N 0.1390(13) 0.4135(11) 0.2407(9) 0.038(3) Uani 0.526(9) 1 d D U P A 1
H1A H 0.1468 0.4138 0.2058 0.045 Uiso 0.526(9) 1 calc R U P A 1
H1B H 0.1044 0.3762 0.2405 0.045 Uiso 0.526(9) 1 calc R U P A 1
N2 N 0.2075(11) 0.5001(11) 0.3288(9) 0.034(3) Uani 0.526(9) 1 d D U P A 1
H2A H 0.2255 0.5082 0.3678 0.041 Uiso 0.526(9) 1 calc R U P A 1
H2B H 0.2244 0.5381 0.3111 0.041 Uiso 0.526(9) 1 calc R U P A 1
N3 N 0.2168(13) 0.3488(11) 0.3759(9) 0.039(3) Uani 0.526(9) 1 d D U P A 1
H3A H 0.2284 0.3806 0.4066 0.047 Uiso 0.526(9) 1 calc R U P A 1
H3B H 0.1636 0.3398 0.3634 0.047 Uiso 0.526(9) 1 calc R U P A 1
N4 N 0.2158(18) 0.2885(14) 0.2936(10) 0.057(4) Uani 0.526(9) 1 d D U P A 1
H4A H 0.1640 0.2868 0.2704 0.068 Uiso 0.526(9) 1 calc R U P A 1
H4B H 0.2452 0.2673 0.2738 0.068 Uiso 0.526(9) 1 calc R U P A 1
N5 N 0.3239(13) 0.4879(13) 0.3388(10) 0.049(3) Uani 0.526(9) 1 d D U P A 1
H5A H 0.3032 0.5297 0.3182 0.059 Uiso 0.526(9) 1 calc R U P A 1
H5B H 0.3320 0.4966 0.3770 0.059 Uiso 0.526(9) 1 calc R U P A 1
N6 N 0.3343(14) 0.3756(13) 0.2742(11) 0.054(4) Uani 0.526(9) 1 d D U P A 1
H6A H 0.3657 0.3378 0.2940 0.064 Uiso 0.526(9) 1 calc R U P A 1
H6B H 0.3116 0.3611 0.2366 0.064 Uiso 0.526(9) 1 calc R U P A 1
C1 C 0.109(3) 0.482(2) 0.2506(17) 0.049(5) Uani 0.526(9) 1 d D U P A 1
H1C H 0.1305 0.5188 0.2350 0.059 Uiso 0.526(9) 1 calc R U P A 1
H1D H 0.0556 0.4824 0.2324 0.059 Uiso 0.526(9) 1 calc R U P A 1
C2 C 0.1254(14) 0.495(3) 0.3082(14) 0.045(4) Uani 0.526(9) 1 d D U P A 1
H2C H 0.1080 0.4575 0.3255 0.054 Uiso 0.526(9) 1 calc R U P A 1
H2D H 0.1029 0.5389 0.3139 0.054 Uiso 0.526(9) 1 calc R U P A 1
C3 C 0.2576(19) 0.2828(13) 0.3929(11) 0.050(4) Uani 0.526(9) 1 d D U P A 1
H3C H 0.3110 0.2886 0.4020 0.060 Uiso 0.526(9) 1 calc R U P A 1
H3D H 0.2469 0.2609 0.4230 0.060 Uiso 0.526(9) 1 calc R U P A 1
C4 C 0.224(2) 0.2462(16) 0.3425(11) 0.050(5) Uani 0.526(9) 1 d D U P A 1
H4C H 0.1757 0.2294 0.3410 0.060 Uiso 0.526(9) 1 calc R U P A 1
H4D H 0.2548 0.2057 0.3420 0.060 Uiso 0.526(9) 1 calc R U P A 1
C5 C 0.3940(15) 0.4677(17) 0.3306(12) 0.039(4) Uani 0.526(9) 1 d D U P A 1
H5C H 0.4259 0.5085 0.3353 0.047 Uiso 0.526(9) 1 calc R U P A 1
H5D H 0.4197 0.4333 0.3577 0.047 Uiso 0.526(9) 1 calc R U P A 1
C6 C 0.3803(18) 0.4390(15) 0.2768(12) 0.043(4) Uani 0.526(9) 1 d D U P A 1
H6C H 0.4268 0.4269 0.2715 0.051 Uiso 0.526(9) 1 calc R U P A 1
H6D H 0.3539 0.4724 0.2491 0.051 Uiso 0.526(9) 1 calc R U P A 1
N1B N 0.1775(17) 0.4485(16) 0.2324(12) 0.058(4) Uani 0.474(9) 1 d D U P A 2
H1E H 0.2051 0.4853 0.2220 0.069 Uiso 0.474(9) 1 calc R U P A 2
H1F H 0.1617 0.4145 0.2031 0.069 Uiso 0.474(9) 1 calc R U P A 2
N2B N 0.1698(16) 0.4529(15) 0.3462(12) 0.056(4) Uani 0.474(9) 1 d D U P A 2
H2E H 0.1368 0.4203 0.3553 0.067 Uiso 0.474(9) 1 calc R U P A 2
H2F H 0.1969 0.4801 0.3781 0.067 Uiso 0.474(9) 1 calc R U P A 2
N3B N 0.2941(16) 0.3407(13) 0.3878(11) 0.052(4) Uani 0.474(9) 1 d D U P A 2
H3E H 0.3457 0.3271 0.3959 0.062 Uiso 0.474(9) 1 calc R U P A 2
H3F H 0.2883 0.3668 0.4180 0.062 Uiso 0.474(9) 1 calc R U P A 2
N4B N 0.2541(15) 0.2866(13) 0.2862(11) 0.038(3) Uani 0.474(9) 1 d D U P A 2
H4E H 0.2296 0.2799 0.2474 0.046 Uiso 0.474(9) 1 calc R U P A 2
H4F H 0.3054 0.2711 0.2959 0.046 Uiso 0.474(9) 1 calc R U P A 2
N5B N 0.3616(13) 0.4161(12) 0.3644(9) 0.033(3) Uani 0.474(9) 1 d D U P A 2
H5E H 0.3602 0.4257 0.4006 0.040 Uiso 0.474(9) 1 calc R U P A 2
H5F H 0.3915 0.3745 0.3664 0.040 Uiso 0.474(9) 1 calc R U P A 2
N6B N 0.3129(12) 0.4379(12) 0.2539(9) 0.033(3) Uani 0.474(9) 1 d D U P A 2
H6E H 0.3138 0.4029 0.2271 0.039 Uiso 0.474(9) 1 calc R U P A 2
H6F H 0.2902 0.4802 0.2350 0.039 Uiso 0.474(9) 1 calc R U P A 2
C1B C 0.112(3) 0.478(3) 0.2432(19) 0.048(5) Uani 0.474(9) 1 d D U P A 2
H1G H 0.0946 0.5187 0.2202 0.057 Uiso 0.474(9) 1 calc R U P A 2
H1H H 0.0724 0.4437 0.2337 0.057 Uiso 0.474(9) 1 calc R U P A 2
C2B C 0.129(2) 0.498(3) 0.2997(14) 0.045(5) Uani 0.474(9) 1 d D U P A 2
H2G H 0.0821 0.5094 0.3042 0.054 Uiso 0.474(9) 1 calc R U P A 2
H2H H 0.1571 0.5414 0.3044 0.054 Uiso 0.474(9) 1 calc R U P A 2
C3B C 0.241(2) 0.2796(16) 0.3713(12) 0.047(4) Uani 0.474(9) 1 d D U P A 2
H3G H 0.2644 0.2421 0.3963 0.056 Uiso 0.474(9) 1 calc R U P A 2
H3H H 0.1972 0.2932 0.3793 0.056 Uiso 0.474(9) 1 calc R U P A 2
C4B C 0.215(2) 0.2480(17) 0.3176(12) 0.044(5) Uani 0.474(9) 1 d D U P A 2
H4G H 0.1615 0.2533 0.3012 0.053 Uiso 0.474(9) 1 calc R U P A 2
H4H H 0.2273 0.1986 0.3195 0.053 Uiso 0.474(9) 1 calc R U P A 2
C5B C 0.396(2) 0.4757(16) 0.3460(12) 0.037(4) Uani 0.474(9) 1 d D U P A 2
H5G H 0.3693 0.5189 0.3453 0.045 Uiso 0.474(9) 1 calc R U P A 2
H5H H 0.4480 0.4818 0.3686 0.045 Uiso 0.474(9) 1 calc R U P A 2
C6B C 0.3895(15) 0.452(2) 0.2919(11) 0.040(5) Uani 0.474(9) 1 d D U P A 2
H6G H 0.4186 0.4098 0.2953 0.048 Uiso 0.474(9) 1 calc R U P A 2
H6H H 0.4119 0.4873 0.2754 0.048 Uiso 0.474(9) 1 calc R U P A 2
Mn2 Mn 0.75602(9) 0.38689(10) 0.44297(7) 0.0198(4) Uani 1 1 d . . . . .
N7 N 0.7917(6) 0.4933(5) 0.4758(4) 0.025(2) Uani 1 1 d . . . . .
H7A H 0.7868 0.5261 0.4464 0.030 Uiso 1 1 calc R U . . .
H7B H 0.7614 0.5097 0.4968 0.030 Uiso 1 1 calc R U . . .
N8 N 0.8796(5) 0.3844(5) 0.4612(5) 0.028(2) Uani 1 1 d . . . . .
H8A H 0.9016 0.3500 0.4893 0.033 Uiso 1 1 calc R U . . .
H8B H 0.8903 0.3707 0.4288 0.033 Uiso 1 1 calc R U . . .
N9 N 0.7587(6) 0.3444(6) 0.5236(4) 0.030(3) Uani 1 1 d . . . . .
H9A H 0.8095 0.3412 0.5484 0.036 Uiso 1 1 calc R U . . .
H9B H 0.7306 0.3743 0.5397 0.036 Uiso 1 1 calc R U . . .
N10 N 0.7519(6) 0.2723(5) 0.4292(4) 0.025(2) Uani 1 1 d . . . . .
H10A H 0.7046 0.2597 0.4021 0.030 Uiso 1 1 calc R U . . .
H10B H 0.7914 0.2586 0.4155 0.030 Uiso 1 1 calc R U . . .
N11 N 0.6362(6) 0.4118(6) 0.4283(4) 0.027(2) Uani 1 1 d . . . . .
H11A H 0.6066 0.3694 0.4199 0.033 Uiso 1 1 calc R U . . .
H11B H 0.6305 0.4329 0.4605 0.033 Uiso 1 1 calc R U . . .
N12 N 0.7153(5) 0.4217(5) 0.3558(4) 0.024(2) Uani 1 1 d . . . . .
H12A H 0.7396 0.4651 0.3523 0.029 Uiso 1 1 calc R U . . .
H12B H 0.7276 0.3867 0.3333 0.029 Uiso 1 1 calc R U . . .
C7 C 0.8699(7) 0.4868(7) 0.5106(5) 0.029(3) Uani 1 1 d . . . . .
H7C H 0.8734 0.4597 0.5428 0.035 Uiso 1 1 calc R U . . .
H7D H 0.8907 0.5328 0.5221 0.035 Uiso 1 1 calc R U . . .
C8 C 0.9117(7) 0.4516(7) 0.4790(6) 0.029(3) Uani 1 1 d . . . . .
H8C H 0.9099 0.4800 0.4477 0.035 Uiso 1 1 calc R U . . .
H8D H 0.9635 0.4462 0.5016 0.035 Uiso 1 1 calc R U . . .
C9 C 0.7250(8) 0.2752(8) 0.5126(5) 0.037(4) Uani 1 1 d . . . . .
H9C H 0.6720 0.2795 0.4929 0.045 Uiso 1 1 calc R U . . .
H9D H 0.7315 0.2510 0.5465 0.045 Uiso 1 1 calc R U . . .
C10 C 0.7607(8) 0.2357(7) 0.4801(5) 0.031(3) Uani 1 1 d . . . . .
H10C H 0.8133 0.2300 0.5005 0.038 Uiso 1 1 calc R U . . .
H10D H 0.7385 0.1896 0.4722 0.038 Uiso 1 1 calc R U . . .
C11 C 0.6120(7) 0.4598(7) 0.3830(5) 0.030(3) Uani 1 1 d . . . . .
H11C H 0.6337 0.5056 0.3941 0.036 Uiso 1 1 calc R U . . .
H11D H 0.5582 0.4644 0.3707 0.036 Uiso 1 1 calc R U . . .
C12 C 0.6364(7) 0.4319(8) 0.3380(5) 0.030(3) Uani 1 1 d . . . . .
H12C H 0.6116 0.3877 0.3254 0.036 Uiso 1 1 calc R U . . .
H12D H 0.6220 0.4644 0.3077 0.036 Uiso 1 1 calc R U . . .
N13 N 0.8824(7) 0.5275(7) 0.2705(6) 0.050(4) Uani 1 1 d . . . . .
N14 N 0.8470(8) 0.5065(7) 0.1870(5) 0.046(3) Uani 1 1 d . . . . .
C13 C 0.9284(10) 0.5623(10) 0.2496(8) 0.064(5) Uani 1 1 d . . . . .
H13A H 0.9685 0.5905 0.2687 0.076 Uiso 1 1 calc R U . . .
C14 C 0.9057(11) 0.5486(11) 0.1972(8) 0.065(5) Uani 1 1 d . . . . .
H14A H 0.9267 0.5652 0.1720 0.079 Uiso 1 1 calc R U . . .
C15 C 0.8318(9) 0.4955(8) 0.2301(7) 0.044(4) Uani 1 1 d . . . . .
C16 C 0.8913(9) 0.5243(11) 0.3276(7) 0.059(5) Uani 1 1 d . . . . .
H16A H 0.8520 0.4967 0.3325 0.089 Uiso 1 1 calc R U . . .
H16B H 0.8893 0.5708 0.3411 0.089 Uiso 1 1 calc R U . . .
H16C H 0.9385 0.5035 0.3473 0.089 Uiso 1 1 calc R U . . .
C17 C 0.7718(13) 0.4556(12) 0.2375(8) 0.082(7) Uani 1 1 d . . . . .
H17A H 0.7411 0.4369 0.2032 0.124 Uiso 1 1 calc R U . . .
H17B H 0.7423 0.4854 0.2519 0.124 Uiso 1 1 calc R U . . .
H17C H 0.7919 0.4180 0.2625 0.124 Uiso 1 1 calc R U . . .
C18 C 0.8093(11) 0.4792(10) 0.1340(7) 0.063(5) Uani 1 1 d . . . . .
H18A H 0.7762 0.4420 0.1369 0.076 Uiso 1 1 calc R U . . .
H18B H 0.8458 0.4588 0.1199 0.076 Uiso 1 1 calc R U . . .
C19 C 0.7645(13) 0.5329(12) 0.0938(9) 0.084(7) Uani 1 1 d . . . . .
H19A H 0.7976 0.5704 0.0914 0.101 Uiso 1 1 calc R U . . .
H19B H 0.7452 0.5111 0.0582 0.101 Uiso 1 1 calc R U . . .
C20 C 0.7049(15) 0.5619(14) 0.1064(11) 0.109(10) Uani 1 1 d . . . . .
H20A H 0.7235 0.5864 0.1409 0.131 Uiso 1 1 calc R U . . .
H20B H 0.6718 0.5250 0.1098 0.131 Uiso 1 1 calc R U . . .
C21 C 0.6612(16) 0.6140(13) 0.0605(11) 0.125(11) Uani 1 1 d . . . . .
H21A H 0.6092 0.6021 0.0479 0.187 Uiso 1 1 calc R U . . .
H21B H 0.6800 0.6110 0.0307 0.187 Uiso 1 1 calc R U . . .
H21C H 0.6675 0.6608 0.0746 0.187 Uiso 1 1 calc R U . . .
N15 N 0.5170(9) 0.1392(8) 0.0578(7) 0.024(3) Uani 0.559(12) 1 d D U P B 1
N16 N 0.5266(9) 0.2421(8) 0.0861(7) 0.026(3) Uani 0.559(12) 1 d D U P B 1
C22 C 0.5892(9) 0.1492(11) 0.0832(10) 0.027(4) Uani 0.559(12) 1 d D U P B 1
H22A H 0.6275 0.1169 0.0881 0.033 Uiso 0.559(12) 1 calc R U P B 1
C23 C 0.5951(8) 0.2165(11) 0.1004(10) 0.026(4) Uani 0.559(12) 1 d D U P B 1
H23A H 0.6389 0.2402 0.1187 0.032 Uiso 0.559(12) 1 calc R U P B 1
C24 C 0.4783(7) 0.1949(9) 0.0593(8) 0.024(3) Uani 0.559(12) 1 d D U P B 1
C26 C 0.3967(9) 0.2030(15) 0.0358(11) 0.027(5) Uani 0.559(12) 1 d D U P B 1
H26A H 0.3732 0.1590 0.0375 0.040 Uiso 0.559(12) 1 calc R U P B 1
H26B H 0.3834 0.2176 -0.0014 0.040 Uiso 0.559(12) 1 calc R U P B 1
H26C H 0.3805 0.2375 0.0562 0.040 Uiso 0.559(12) 1 calc R U P B 1
N15B N 0.4724(11) 0.1428(9) 0.0472(9) 0.027(4) Uani 0.441(12) 1 d D U P B 2
N16B N 0.4814(11) 0.2457(9) 0.0750(9) 0.026(4) Uani 0.441(12) 1 d D U P B 2
C22B C 0.4028(10) 0.1654(14) 0.0345(12) 0.027(4) Uani 0.441(12) 1 d D U P B 2
H22B H 0.3591 0.1404 0.0181 0.032 Uiso 0.441(12) 1 calc R U P B 2
C23B C 0.4097(10) 0.2341(13) 0.0508(11) 0.025(4) Uani 0.441(12) 1 d D U P B 2
H23B H 0.3712 0.2662 0.0458 0.030 Uiso 0.441(12) 1 calc R U P B 2
C24B C 0.5205(8) 0.1906(11) 0.0714(11) 0.026(4) Uani 0.441(12) 1 d D U P B 2
C26B C 0.6026(11) 0.180(2) 0.0945(13) 0.026(6) Uani 0.441(12) 1 d D U P B 2
H26D H 0.6134 0.1412 0.1191 0.038 Uiso 0.441(12) 1 calc R U P B 2
H26E H 0.6256 0.2216 0.1138 0.038 Uiso 0.441(12) 1 calc R U P B 2
H26F H 0.6219 0.1712 0.0655 0.038 Uiso 0.441(12) 1 calc R U P B 2
C25 C 0.4889(9) 0.0757(7) 0.0318(7) 0.051(4) Uani 1 1 d D . . . .
H25A H 0.4357 0.0788 0.0158 0.076 Uiso 0.559(12) 1 calc R U P B 1
H25B H 0.5016 0.0385 0.0580 0.076 Uiso 0.559(12) 1 calc R U P B 1
H25C H 0.5101 0.0666 0.0039 0.076 Uiso 0.559(12) 1 calc R U P B 1
H25D H 0.4436 0.0530 0.0105 0.076 Uiso 0.441(12) 1 calc R U P B 2
H25E H 0.5130 0.0485 0.0638 0.076 Uiso 0.441(12) 1 calc R U P B 2
H25F H 0.5213 0.0801 0.0107 0.076 Uiso 0.441(12) 1 calc R U P B 2
C27 C 0.5108(8) 0.3112(6) 0.0978(6) 0.037(3) Uani 1 1 d D . . . .
H27A H 0.5452 0.3247 0.1332 0.044 Uiso 0.559(12) 1 d R U P B 1
H27B H 0.4607 0.3131 0.0996 0.044 Uiso 0.559(12) 1 d R U P B 1
H27C H 0.4790 0.3305 0.1166 0.044 Uiso 0.441(12) 1 d R U P B 2
H27D H 0.5598 0.3039 0.1245 0.044 Uiso 0.441(12) 1 d R U P B 2
C28 C 0.5168(10) 0.3610(9) 0.0565(8) 0.058(5) Uani 1 1 d . . . . .
H28A H 0.4739 0.3546 0.0239 0.069 Uiso 1 1 calc R U . . .
H28B H 0.5138 0.4080 0.0697 0.069 Uiso 1 1 calc R U . . .
C29 C 0.5836(11) 0.3567(11) 0.0412(7) 0.063(5) Uani 1 1 d . . . . .
H29A H 0.5870 0.3101 0.0276 0.076 Uiso 1 1 calc R U . . .
H29B H 0.6270 0.3638 0.0734 0.076 Uiso 1 1 calc R U . . .
C30 C 0.5850(13) 0.4094(11) -0.0014(9) 0.083(7) Uani 1 1 d . . . . .
H30A H 0.6305 0.4044 -0.0094 0.125 Uiso 1 1 calc R U . . .
H30B H 0.5823 0.4558 0.0119 0.125 Uiso 1 1 calc R U . . .
H30C H 0.5433 0.4016 -0.0340 0.125 Uiso 1 1 calc R U . . .
N17 N 0.9141(19) 0.0201(16) 0.4245(9) 0.057(5) Uani 0.535(13) 1 d . U P C 1
N18 N 0.7984(16) 0.0265(12) 0.4171(7) 0.050(5) Uani 0.535(13) 1 d . U P C 1
C31 C 0.8815(18) 0.0814(15) 0.3917(11) 0.058(5) Uani 0.535(13) 1 d . U P C 1
H31A H 0.9055 0.1131 0.3761 0.070 Uiso 0.535(13) 1 calc R U P C 1
C32 C 0.816(2) 0.0827(18) 0.3888(12) 0.059(6) Uani 0.535(13) 1 d . U P C 1
H32A H 0.7827 0.1168 0.3702 0.071 Uiso 0.535(13) 1 calc R U P C 1
C33 C 0.8617(19) -0.0092(14) 0.4378(9) 0.059(5) Uani 0.535(13) 1 d . U P C 1
C34 C 0.988(2) 0.0026(18) 0.4361(13) 0.079(8) Uani 0.535(13) 1 d . U P C 1
H34A H 1.0003 -0.0359 0.4612 0.118 Uiso 0.535(13) 1 calc R U P C 1
H34B H 1.0187 0.0421 0.4521 0.118 Uiso 0.535(13) 1 calc R U P C 1
H34C H 0.9966 -0.0105 0.4031 0.118 Uiso 0.535(13) 1 calc R U P C 1
C35 C 0.870(2) -0.0701(15) 0.4695(13) 0.068(8) Uani 0.535(13) 1 d . U P C 1
H35A H 0.9205 -0.0869 0.4787 0.102 Uiso 0.535(13) 1 calc R U P C 1
H35B H 0.8364 -0.1053 0.4492 0.102 Uiso 0.535(13) 1 calc R U P C 1
H35C H 0.8597 -0.0597 0.5022 0.102 Uiso 0.535(13) 1 calc R U P C 1
N17B N 0.8928(18) 0.016(2) 0.4024(8) 0.053(5) Uani 0.465(13) 1 d . U P C 2
N18B N 0.7943(16) -0.0152(16) 0.4197(6) 0.055(5) Uani 0.465(13) 1 d . U P C 2
C31B C 0.896(2) -0.0528(18) 0.4078(11) 0.062(6) Uani 0.465(13) 1 d . U P C 2
H31B H 0.9334 -0.0819 0.4046 0.074 Uiso 0.465(13) 1 calc R U P C 2
C32B C 0.835(2) -0.073(2) 0.4185(11) 0.065(6) Uani 0.465(13) 1 d . U P C 2
H32B H 0.8221 -0.1186 0.4241 0.078 Uiso 0.465(13) 1 calc R U P C 2
C33B C 0.834(2) 0.039(2) 0.4092(7) 0.054(6) Uani 0.465(13) 1 d . U P C 2
C34B C 0.9487(19) 0.0549(19) 0.3910(11) 0.059(7) Uani 0.465(13) 1 d . U P C 2
H34D H 0.9268 0.0818 0.3584 0.088 Uiso 0.465(13) 1 calc R U P C 2
H34E H 0.9850 0.0234 0.3859 0.088 Uiso 0.465(13) 1 calc R U P C 2
H34F H 0.9723 0.0859 0.4208 0.088 Uiso 0.465(13) 1 calc R U P C 2
C35B C 0.8091(19) 0.1096(17) 0.4070(13) 0.049(8) Uani 0.465(13) 1 d . U P C 2
H35D H 0.8511 0.1402 0.4214 0.074 Uiso 0.465(13) 1 calc R U P C 2
H35E H 0.7768 0.1140 0.4283 0.074 Uiso 0.465(13) 1 calc R U P C 2
H35F H 0.7824 0.1220 0.3699 0.074 Uiso 0.465(13) 1 calc R U P C 2
C36 C 0.7281(10) 0.0001(13) 0.4281(7) 0.082(7) Uani 1 1 d . . . . .
H36A H 0.7403 -0.0408 0.4516 0.098 Uiso 0.535(13) 1 d R U P C 1
H36B H 0.7094 0.0362 0.4463 0.098 Uiso 0.535(13) 1 d R U P C 1
H36C H 0.7224 -0.0280 0.4575 0.098 Uiso 0.465(13) 1 d R U P C 2
H36D H 0.7254 0.0492 0.4366 0.098 Uiso 0.465(13) 1 d R U P C 2
C37 C 0.6712(10) -0.0179(9) 0.3760(7) 0.057(5) Uani 1 1 d . . . . .
H37A H 0.6846 -0.0615 0.3627 0.068 Uiso 1 1 calc R U . . .
H37B H 0.6695 0.0182 0.3495 0.068 Uiso 1 1 calc R U . . .
C38 C 0.5952(10) -0.0253(9) 0.3814(7) 0.057(5) Uani 1 1 d . . . . .
H38A H 0.5964 -0.0643 0.4054 0.068 Uiso 1 1 calc R U . . .
H38B H 0.5848 0.0166 0.3985 0.068 Uiso 1 1 calc R U . . .
C39 C 0.5324(13) -0.0367(9) 0.3287(7) 0.071(6) Uani 1 1 d . . . . .
H39A H 0.4859 -0.0376 0.3355 0.106 Uiso 1 1 calc R U . . .
H39B H 0.5394 -0.0804 0.3129 0.106 Uiso 1 1 calc R U . . .
H39C H 0.5317 0.0007 0.3039 0.106 Uiso 1 1 calc R U . . .

loop_
_atom_site_aniso_label
_atom_site_aniso_U_11
_atom_site_aniso_U_22
_atom_site_aniso_U_33
_atom_site_aniso_U_23
_atom_site_aniso_U_13
_atom_site_aniso_U_12
Sn1 0.0129(4) 0.0432(5) 0.0100(4) 0.0024(4) 0.0062(3) 0.0015(4)
Sn2 0.0131(4) 0.0365(5) 0.0115(4) -0.0037(4) 0.0068(3) -0.0025(4)
Sn3 0.0116(4) 0.0301(5) 0.0143(4) -0.0021(3) 0.0025(3) 0.0014(3)
Sn4 0.0105(4) 0.0291(5) 0.0151(4) 0.0000(3) 0.0037(3) 0.0007(3)
Sn5 0.0124(4) 0.0364(5) 0.0136(4) -0.0004(4) 0.0055(3) 0.0015(4)
Sn6 0.0113(4) 0.0260(5) 0.0198(4) -0.0034(4) 0.0074(3) -0.0036(3)
Sn7 0.0125(4) 0.0316(5) 0.0179(4) -0.0074(4) 0.0093(3) -0.0055(3)
Sn8 0.0160(4) 0.0542(6) 0.0105(4) -0.0058(4) 0.0070(3) -0.0103(4)
Sn9 0.0151(4) 0.0457(6) 0.0134(4) -0.0073(4) 0.0089(3) -0.0059(4)
Se1 0.0155(6) 0.0277(7) 0.0123(5) -0.0018(5) 0.0042(5) -0.0008(5)
Se2 0.0182(6) 0.0362(7) 0.0201(6) 0.0065(6) 0.0098(5) 0.0051(5)
Se3 0.0141(6) 0.0526(9) 0.0235(6) 0.0083(6) 0.0078(5) -0.0036(6)
Se4 0.0221(6) 0.0437(8) 0.0118(6) -0.0013(6) 0.0027(5) 0.0089(6)
Se5 0.0343(8) 0.0575(10) 0.0227(7) 0.0142(7) 0.0103(6) -0.0091(7)
Se6 0.0182(7) 0.0666(11) 0.0379(8) -0.0340(8) 0.0060(6) -0.0029(7)
Se7 0.0246(6) 0.0360(8) 0.0198(6) -0.0005(6) 0.0130(5) -0.0034(6)
Se8 0.0355(8) 0.0378(8) 0.0358(8) 0.0000(6) 0.0252(6) 0.0062(6)
Se9 0.0176(6) 0.0266(7) 0.0277(7) -0.0007(6) -0.0008(5) -0.0019(5)
Se10 0.0164(6) 0.0252(7) 0.0298(7) -0.0005(6) -0.0026(5) -0.0010(5)
Se11 0.0159(6) 0.0274(7) 0.0174(6) -0.0011(5) 0.0041(5) 0.0015(5)
Se12 0.0176(6) 0.0542(9) 0.0210(6) 0.0013(6) 0.0098(5) -0.0114(6)
Se13 0.0135(5) 0.0253(6) 0.0206(6) -0.0054(5) 0.0067(5) -0.0020(5)
Se14 0.0144(6) 0.0285(7) 0.0198(6) 0.0025(5) 0.0030(5) 0.0015(5)
Se15 0.0250(7) 0.0550(9) 0.0184(6) -0.0069(6) 0.0108(5) 0.0023(6)
Se16 0.0208(6) 0.0256(7) 0.0264(6) -0.0055(5) 0.0144(5) -0.0047(5)
Se17 0.0179(6) 0.0252(7) 0.0430(8) -0.0088(6) 0.0148(6) -0.0020(5)
Se18 0.0205(6) 0.0401(8) 0.0200(6) -0.0049(6) 0.0107(5) -0.0013(6)
Se19 0.0218(6) 0.0432(8) 0.0201(6) -0.0086(6) 0.0100(5) -0.0040(6)
Se20 0.0213(6) 0.0515(9) 0.0207(6) -0.0018(6) 0.0101(5) 0.0003(6)
Se21 0.0513(9) 0.0780(12) 0.0216(7) -0.0081(8) 0.0151(7) -0.0381(9)
Cl1 0.0395(19) 0.050(2) 0.0280(17) -0.0063(16) 0.0178(15) 0.0095(17)
Mn1 0.0302(11) 0.0322(12) 0.0265(11) -0.0018(9) 0.0082(9) 0.0021(9)
N1 0.046(6) 0.035(6) 0.040(6) 0.003(6) 0.026(6) 0.003(6)
N2 0.044(6) 0.034(6) 0.037(6) 0.006(5) 0.029(5) 0.004(5)
N3 0.045(6) 0.041(6) 0.043(6) 0.008(6) 0.030(5) 0.005(5)
N4 0.067(7) 0.047(6) 0.052(7) 0.005(6) 0.015(6) 0.002(6)
N5 0.056(6) 0.045(6) 0.050(6) 0.003(6) 0.023(6) 0.005(6)
N6 0.062(6) 0.050(6) 0.053(7) 0.001(6) 0.025(6) 0.004(6)
C1 0.055(8) 0.042(8) 0.051(9) 0.006(8) 0.019(8) 0.004(7)
C2 0.048(7) 0.044(7) 0.049(8) 0.008(7) 0.024(7) 0.009(7)
C3 0.058(7) 0.048(7) 0.049(8) 0.016(7) 0.028(7) 0.000(7)
C4 0.053(8) 0.043(8) 0.055(9) 0.011(8) 0.021(8) 0.001(7)
C5 0.044(7) 0.037(7) 0.047(8) 0.005(7) 0.029(7) 0.007(7)
C6 0.052(7) 0.041(8) 0.047(8) 0.000(7) 0.035(7) 0.011(7)
N1B 0.064(6) 0.049(6) 0.057(7) 0.003(6) 0.016(6) 0.006(6)
N2B 0.059(6) 0.049(6) 0.059(7) 0.005(6) 0.019(6) 0.005(6)
N3B 0.058(6) 0.048(6) 0.052(7) 0.007(6) 0.021(6) 0.003(6)
N4B 0.045(6) 0.036(6) 0.043(7) 0.004(6) 0.027(6) 0.003(6)
N5B 0.040(6) 0.036(6) 0.040(6) 0.001(5) 0.034(5) 0.008(5)
N6B 0.048(6) 0.031(6) 0.036(6) 0.001(6) 0.035(6) 0.000(6)
C1B 0.055(8) 0.044(8) 0.047(9) 0.008(8) 0.020(8) 0.002(7)
C2B 0.049(7) 0.043(7) 0.049(8) 0.007(7) 0.025(7) 0.009(7)
C3B 0.053(7) 0.044(7) 0.047(8) 0.013(7) 0.023(7) 0.001(7)
C4B 0.053(8) 0.040(8) 0.047(9) 0.016(8) 0.026(8) -0.002(7)
C5B 0.043(7) 0.039(7) 0.043(8) -0.003(7) 0.031(7) 0.007(7)
C6B 0.045(8) 0.037(8) 0.048(9) -0.002(8) 0.028(8) 0.006(7)
Mn2 0.0155(9) 0.0275(10) 0.0154(9) -0.0031(8) 0.0041(7) -0.0017(8)
N7 0.027(6) 0.028(6) 0.017(5) -0.009(5) 0.002(4) -0.007(5)
N8 0.019(5) 0.023(6) 0.040(6) -0.003(5) 0.008(5) -0.003(5)
N9 0.020(5) 0.052(8) 0.016(5) 0.003(5) 0.004(4) -0.001(5)
N10 0.024(6) 0.028(6) 0.023(5) -0.003(5) 0.010(5) -0.005(5)
N11 0.030(6) 0.033(6) 0.020(5) 0.000(5) 0.009(5) 0.003(5)
N12 0.024(5) 0.026(6) 0.023(5) -0.008(5) 0.008(5) -0.005(5)
C7 0.031(7) 0.031(7) 0.022(7) 0.000(6) 0.002(6) -0.008(6)
C8 0.024(7) 0.026(7) 0.038(8) 0.001(6) 0.010(6) -0.001(6)
C9 0.028(7) 0.058(10) 0.023(7) 0.014(7) 0.006(6) -0.015(7)
C10 0.031(7) 0.036(8) 0.025(7) -0.001(6) 0.007(6) -0.011(6)
C11 0.021(7) 0.044(8) 0.025(7) -0.002(6) 0.008(6) -0.002(6)
C12 0.026(7) 0.042(8) 0.015(6) -0.006(6) -0.003(5) -0.001(6)
N13 0.035(7) 0.066(9) 0.055(9) -0.024(8) 0.022(7) -0.013(7)
N14 0.056(9) 0.048(8) 0.045(8) 0.007(7) 0.030(7) 0.000(7)
C13 0.051(11) 0.071(13) 0.071(13) 0.011(11) 0.024(10) -0.015(10)
C14 0.062(12) 0.082(14) 0.057(12) 0.033(11) 0.027(10) 0.015(11)
C15 0.053(10) 0.037(9) 0.056(10) -0.001(8) 0.036(9) 0.000(8)
C16 0.046(10) 0.088(14) 0.048(10) -0.011(10) 0.022(8) -0.008(10)
C17 0.108(18) 0.093(16) 0.064(13) -0.028(12) 0.051(13) -0.048(14)
C18 0.079(13) 0.073(13) 0.040(10) -0.001(9) 0.023(10) 0.026(11)
C19 0.091(17) 0.080(15) 0.076(15) 0.015(13) 0.022(13) 0.016(13)
C20 0.11(2) 0.097(19) 0.12(2) -0.026(17) 0.035(17) 0.054(17)
C21 0.13(2) 0.082(18) 0.11(2) -0.004(17) -0.031(18) 0.010(17)
N15 0.023(6) 0.033(7) 0.021(6) 0.001(6) 0.014(6) 0.000(7)
N16 0.025(6) 0.034(7) 0.025(6) 0.003(6) 0.014(6) 0.001(7)
C22 0.023(6) 0.033(7) 0.027(7) 0.005(7) 0.009(6) -0.001(7)
C23 0.020(6) 0.034(7) 0.029(7) 0.004(7) 0.013(6) 0.000(7)
C24 0.021(6) 0.032(7) 0.023(7) 0.003(6) 0.012(6) -0.004(7)
C26 0.013(8) 0.030(11) 0.034(10) 0.000(10) 0.005(8) 0.000(9)
N15B 0.024(7) 0.035(7) 0.023(7) 0.004(7) 0.011(6) -0.002(7)
N16B 0.022(6) 0.032(7) 0.024(7) 0.003(6) 0.009(6) 0.000(7)
C22B 0.020(7) 0.036(8) 0.026(7) 0.002(7) 0.009(6) 0.003(7)
C23B 0.022(7) 0.035(8) 0.024(7) 0.003(7) 0.013(6) -0.001(7)
C24B 0.021(7) 0.032(7) 0.027(7) 0.005(7) 0.013(7) 0.001(8)
C26B 0.014(10) 0.035(12) 0.024(11) 0.004(11) 0.003(9) -0.003(11)
C25 0.056(10) 0.042(10) 0.053(10) -0.012(8) 0.016(9) -0.023(8)
C27 0.041(8) 0.039(9) 0.033(8) -0.001(7) 0.014(7) 0.014(7)
C28 0.053(11) 0.053(11) 0.071(12) 0.021(10) 0.026(10) 0.020(9)
C29 0.069(12) 0.078(14) 0.052(11) 0.000(10) 0.033(10) 0.003(11)
C30 0.097(17) 0.077(15) 0.086(16) 0.031(13) 0.045(14) -0.010(13)
N17 0.063(11) 0.036(9) 0.086(11) 0.005(10) 0.044(9) 0.011(9)
N18 0.057(10) 0.030(9) 0.076(10) 0.010(9) 0.039(9) 0.003(9)
C31 0.062(10) 0.039(9) 0.085(11) 0.005(9) 0.038(10) 0.007(9)
C32 0.064(10) 0.038(10) 0.082(11) 0.010(10) 0.033(10) 0.010(10)
C33 0.066(10) 0.035(9) 0.088(11) 0.006(9) 0.040(10) 0.010(9)
C34 0.068(15) 0.061(15) 0.118(17) 0.006(14) 0.044(14) 0.017(13)
C35 0.080(15) 0.038(13) 0.096(16) 0.016(14) 0.041(14) 0.011(13)
N17B 0.056(11) 0.034(9) 0.085(11) -0.002(10) 0.045(9) 0.010(9)
N18B 0.063(10) 0.025(9) 0.088(11) 0.008(10) 0.041(9) 0.005(9)
C31B 0.063(10) 0.035(9) 0.100(11) 0.003(10) 0.042(10) 0.012(9)
C32B 0.068(11) 0.035(9) 0.098(11) 0.003(10) 0.037(10) 0.015(10)
C33B 0.061(11) 0.027(10) 0.086(11) -0.002(10) 0.042(10) 0.012(10)
C34B 0.063(15) 0.048(14) 0.079(15) 0.001(13) 0.042(13) -0.009(13)
C35B 0.045(14) 0.023(14) 0.080(16) 0.003(13) 0.021(13) 0.006(12)
C36 0.052(12) 0.14(2) 0.062(13) -0.001(14) 0.029(10) 0.001(13)
C37 0.087(14) 0.039(9) 0.064(12) -0.016(9) 0.051(11) -0.010(9)
C38 0.075(13) 0.055(11) 0.055(11) -0.005(9) 0.040(10) -0.004(10)
C39 0.122(18) 0.039(10) 0.059(12) -0.002(9) 0.039(13) -0.014(11)

loop_
_atom_type_symbol
_atom_type_description
_atom_type_scat_dispersion_real
_atom_type_scat_dispersion_imag
_atom_type_scat_source
C C 0.0033 0.0016 'International Tables Vol C Tables 4.2.6.8 and 6.1.1.4'
H H 0.0000 0.0000 'International Tables Vol C Tables 4.2.6.8 and 6.1.1.4'
N N 0.0061 0.0033 'International Tables Vol C Tables 4.2.6.8 and 6.1.1.4'
Cl Cl 0.1484 0.1585 'International Tables Vol C Tables 4.2.6.8 and 6.1.1.4'
Mn Mn 0.3368 0.7283 'International Tables Vol C Tables 4.2.6.8 and 6.1.1.4'
Se Se -0.0929 2.2259 'International Tables Vol C Tables 4.2.6.8 and 6.1.1.4'
Sn Sn -0.6537 1.4246 'International Tables Vol C Tables 4.2.6.8 and 6.1.1.4'

loop_
_geom_angle_atom_site_label_1
_geom_angle_atom_site_label_2
_geom_angle_atom_site_label_3
_geom_angle
_geom_angle_site_symmetry_1
_geom_angle_site_symmetry_3
Se4 Sn1 Se3 124.77(5) . .
Se4 Sn1 Se2 115.78(5) . .
Se3 Sn1 Se2 119.35(6) . .
Se4 Sn1 Se5 88.88(5) . .
Se3 Sn1 Se5 89.62(5) . .
Se2 Sn1 Se5 88.38(5) . .
Se4 Sn1 Se1 97.61(5) . .
Se3 Sn1 Se1 87.83(4) . .
Se2 Sn1 Se1 87.53(4) . .
Se5 Sn1 Se1 173.36(6) . .
Se6 Sn2 Se2 117.13(6) . .
Se6 Sn2 Se7 115.10(6) . .
Se2 Sn2 Se7 127.04(5) . .
Se6 Sn2 Se8 98.11(5) . .
Se2 Sn2 Se8 90.88(5) . .
Se7 Sn2 Se8 90.07(5) . .
Se6 Sn2 Se1 86.16(5) . .
Se2 Sn2 Se1 85.64(4) . .
Se7 Sn2 Se1 89.63(5) . .
Se8 Sn2 Se1 175.40(5) . .
Se9 Sn3 Se3 123.17(5) . .
Se9 Sn3 Se6 122.24(6) . .
Se3 Sn3 Se6 114.55(6) . .
Se9 Sn3 Se10 89.05(5) . .
Se3 Sn3 Se10 91.16(5) . .
Se6 Sn3 Se10 87.77(5) . .
Se9 Sn3 Se1 94.75(5) . .
Se3 Sn3 Se1 88.32(4) . .
Se6 Sn3 Se1 88.62(5) . .
Se10 Sn3 Se1 175.77(5) . .
Se10 Sn4 Se13 121.02(5) . .
Se10 Sn4 Se12 125.33(5) . .
Se13 Sn4 Se12 112.04(5) . .
Se10 Sn4 Se9 90.24(5) . .
Se13 Sn4 Se9 98.54(5) . .
Se12 Sn4 Se9 94.38(5) . .
Se10 Sn4 Se11 82.65(4) . .
Se13 Sn4 Se11 87.75(4) . .
Se12 Sn4 Se11 87.34(4) . .
Se9 Sn4 Se11 172.29(5) . .
Se15 Sn5 Se11 121.14(6) . .
Se15 Sn5 Se14 116.16(5) . .
Se11 Sn5 Se14 94.52(4) . .
Se15 Sn5 Se12 117.39(5) . .
Se11 Sn5 Se12 95.10(5) . .
Se14 Sn5 Se12 108.65(5) . .
Se16 Sn6 Se13 124.33(5) . .
Se16 Sn6 Se14 122.42(5) . .
Se13 Sn6 Se14 111.92(5) . .
Se16 Sn6 Se17 90.06(5) . .
Se13 Sn6 Se17 95.82(5) . .
Se14 Sn6 Se17 96.00(5) . .
Se16 Sn6 Se11 83.29(4) . .
Se13 Sn6 Se11 88.30(4) . .
Se14 Sn6 Se11 87.26(4) . .
Se17 Sn6 Se11 173.34(5) . .
Se17 Sn7 Se19 118.40(5) . .
Se17 Sn7 Se20 123.75(5) . .
Se19 Sn7 Se20 117.71(5) . .
Se17 Sn7 Se16 89.18(4) . .
Se19 Sn7 Se16 89.40(5) . .
Se20 Sn7 Se16 87.79(5) . .
Se17 Sn7 Se18 97.04(5) . .
Se19 Sn7 Se18 88.12(5) . .
Se20 Sn7 Se18 88.29(5) . .
Se16 Sn7 Se18 173.76(5) . .
Se5 Sn8 Se21 124.03(6) 4_666 .
Se5 Sn8 Se19 123.65(6) 4_666 .
Se21 Sn8 Se19 112.31(6) . .
Se5 Sn8 Se4 89.51(5) 4_666 4_666
Se21 Sn8 Se4 90.04(5) . 4_666
Se19 Sn8 Se4 89.79(5) . 4_666
Se5 Sn8 Se18 95.99(5) 4_666 .
Se21 Sn8 Se18 87.61(5) . .
Se19 Sn8 Se18 86.44(4) . .
Se4 Sn8 Se18 174.43(6) 4_666 .
Se20 Sn9 Se21 112.27(6) . .
Se20 Sn9 Se7 119.44(5) . 1_655
Se21 Sn9 Se7 127.97(6) . 1_655
Se20 Sn9 Se8 97.88(5) . 1_655
Se21 Sn9 Se8 89.16(5) . 1_655
Se7 Sn9 Se8 89.26(5) 1_655 1_655
Se20 Sn9 Se18 87.42(5) . .
Se21 Sn9 Se18 87.37(5) . .
Se7 Sn9 Se18 89.48(5) 1_655 .
Se8 Sn9 Se18 174.47(5) 1_655 .
Sn3 Se1 Sn1 86.15(4) . .
Sn3 Se1 Sn2 85.97(4) . .
Sn1 Se1 Sn2 85.37(4) . .
Sn2 Se2 Sn1 95.43(5) . .
Sn1 Se3 Sn3 93.04(5) . .
Sn1 Se4 Sn8 86.15(5) . 4_465
Sn8 Se5 Sn1 86.38(5) 4_465 .
Sn2 Se6 Sn3 95.80(5) . .
Sn2 Se7 Sn9 87.76(5) . 1_455
Sn2 Se8 Sn9 85.68(5) . 1_455
Sn3 Se9 Sn4 89.81(5) . .
Sn4 Se10 Sn3 90.09(5) . .
Sn5 Se11 Sn6 85.00(4) . .
Sn5 Se11 Sn4 84.48(4) . .
Sn6 Se11 Sn4 83.57(4) . .
Sn4 Se12 Sn5 90.28(5) . .
Sn4 Se13 Sn6 96.36(5) . .
Sn5 Se14 Sn6 90.18(4) . .
Sn6 Se16 Sn7 90.15(5) . .
Sn7 Se17 Sn6 89.43(5) . .
Sn7 Se18 Sn8 86.63(4) . .
Sn7 Se18 Sn9 86.29(5) . .
Sn8 Se18 Sn9 86.74(5) . .
Sn7 Se19 Sn8 94.12(5) . .
Sn9 Se20 Sn7 93.63(5) . .
Sn8 Se21 Sn9 96.24(6) . .
N6 Mn1 N4 87.1(11) . .
N5B Mn1 N4B 102.2(10) . .
N6 Mn1 N5 78.7(9) . .
N4 Mn1 N5 157.9(10) . .
N5B Mn1 N3B 58.5(9) . .
N4B Mn1 N3B 75.2(10) . .
N6 Mn1 N3 133.8(9) . .
N4 Mn1 N3 67.1(9) . .
N5 Mn1 N3 111.4(9) . .
N5B Mn1 N1B 133.4(10) . .
N4B Mn1 N1B 104.4(11) . .
N3B Mn1 N1B 166.6(11) . .
N6 Mn1 N2 129.5(8) . .
N4 Mn1 N2 141.6(10) . .
N5 Mn1 N2 57.9(8) . .
N3 Mn1 N2 88.7(7) . .
N6 Mn1 N1 108.8(9) . .
N4 Mn1 N1 81.6(9) . .
N5 Mn1 N1 119.0(9) . .
N3 Mn1 N1 104.6(8) . .
N2 Mn1 N1 76.1(8) . .
N5B Mn1 N2B 106.5(9) . .
N4B Mn1 N2B 130.8(10) . .
N3B Mn1 N2B 86.8(10) . .
N1B Mn1 N2B 83.5(10) . .
N5B Mn1 N6B 75.2(8) . .
N4B Mn1 N6B 94.1(8) . .
N3B Mn1 N6B 127.9(9) . .
N1B Mn1 N6B 65.4(10) . .
N2B Mn1 N6B 131.4(9) . .
C1 N1 Mn1 107(2) . .
C1 N1 H1A 110.3 . .
Mn1 N1 H1A 110.3 . .
C1 N1 H1B 110.3 . .
Mn1 N1 H1B 110.3 . .
H1A N1 H1B 108.6 . .
C2 N2 Mn1 106(2) . .
C2 N2 H2A 110.6 . .
Mn1 N2 H2A 110.6 . .
C2 N2 H2B 110.6 . .
Mn1 N2 H2B 110.6 . .
H2A N2 H2B 108.7 . .
C3 N3 Mn1 109.7(17) . .
C3 N3 H3A 109.7 . .
Mn1 N3 H3A 109.7 . .
C3 N3 H3B 109.7 . .
Mn1 N3 H3B 109.7 . .
H3A N3 H3B 108.2 . .
C4 N4 Mn1 115.1(19) . .
C4 N4 H4A 108.5 . .
Mn1 N4 H4A 108.5 . .
C4 N4 H4B 108.5 . .
Mn1 N4 H4B 108.5 . .
H4A N4 H4B 107.5 . .
C5 N5 Mn1 104.9(18) . .
C5 N5 H5A 110.8 . .
Mn1 N5 H5A 110.8 . .
C5 N5 H5B 110.8 . .
Mn1 N5 H5B 110.8 . .
H5A N5 H5B 108.8 . .
C6 N6 Mn1 110.1(18) . .
C6 N6 H6A 109.6 . .
Mn1 N6 H6A 109.6 . .
C6 N6 H6B 109.6 . .
Mn1 N6 H6B 109.6 . .
H6A N6 H6B 108.2 . .
C2 C1 N1 112(4) . .
C2 C1 H1C 109.2 . .
N1 C1 H1C 109.2 . .
C2 C1 H1D 109.2 . .
N1 C1 H1D 109.2 . .
H1C C1 H1D 107.9 . .
C1 C2 N2 103(3) . .
C1 C2 H2C 111.2 . .
N2 C2 H2C 111.2 . .
C1 C2 H2D 111.2 . .
N2 C2 H2D 111.2 . .
H2C C2 H2D 109.1 . .
C4 C3 N3 97(2) . .
C4 C3 H3C 112.4 . .
N3 C3 H3C 112.4 . .
C4 C3 H3D 112.4 . .
N3 C3 H3D 112.4 . .
H3C C3 H3D 110.0 . .
C3 C4 N4 114(2) . .
C3 C4 H4C 108.7 . .
N4 C4 H4C 108.7 . .
C3 C4 H4D 108.7 . .
N4 C4 H4D 108.7 . .
H4C C4 H4D 107.6 . .
C6 C5 N5 111(3) . .
C6 C5 H5C 109.4 . .
N5 C5 H5C 109.4 . .
C6 C5 H5D 109.4 . .
N5 C5 H5D 109.4 . .
H5C C5 H5D 108.0 . .
C5 C6 N6 105(2) . .
C5 C6 H6C 110.6 . .
N6 C6 H6C 110.6 . .
C5 C6 H6D 110.6 . .
N6 C6 H6D 110.6 . .
H6C C6 H6D 108.8 . .
C1B N1B Mn1 107(3) . .
C1B N1B H1E 110.3 . .
Mn1 N1B H1E 110.3 . .
C1B N1B H1F 110.3 . .
Mn1 N1B H1F 110.3 . .
H1E N1B H1F 108.5 . .
C2B N2B Mn1 99(2) . .
C2B N2B H2E 111.9 . .
Mn1 N2B H2E 111.9 . .
C2B N2B H2F 111.9 . .
Mn1 N2B H2F 111.9 . .
H2E N2B H2F 109.6 . .
C3B N3B Mn1 95.6(19) . .
C3B N3B H3E 112.6 . .
Mn1 N3B H3E 112.6 . .
C3B N3B H3F 112.6 . .
Mn1 N3B H3F 112.6 . .
H3E N3B H3F 110.1 . .
C4B N4B Mn1 104.5(18) . .
C4B N4B H4E 110.9 . .
Mn1 N4B H4E 110.9 . .
C4B N4B H4F 110.9 . .
Mn1 N4B H4F 110.9 . .
H4E N4B H4F 108.9 . .
C5B N5B Mn1 111(2) . .
C5B N5B H5E 109.4 . .
Mn1 N5B H5E 109.4 . .
C5B N5B H5F 109.4 . .
Mn1 N5B H5F 109.4 . .
H5E N5B H5F 108.0 . .
C6B N6B Mn1 104.6(17) . .
C6B N6B H6E 110.8 . .
Mn1 N6B H6E 110.8 . .
C6B N6B H6F 110.8 . .
Mn1 N6B H6F 110.8 . .
H6E N6B H6F 108.9 . .
C2B C1B N1B 112(4) . .
C2B C1B H1G 109.2 . .
N1B C1B H1G 109.2 . .
C2B C1B H1H 109.2 . .
N1B C1B H1H 109.2 . .
H1G C1B H1H 107.9 . .
C1B C2B N2B 124(5) . .
C1B C2B H2G 106.4 . .
N2B C2B H2G 106.4 . .
C1B C2B H2H 106.4 . .
N2B C2B H2H 106.4 . .
H2G C2B H2H 106.4 . .
C4B C3B N3B 126(3) . .
C4B C3B H3G 105.9 . .
N3B C3B H3G 105.9 . .
C4B C3B H3H 105.9 . .
N3B C3B H3H 105.9 . .
H3G C3B H3H 106.2 . .
C3B C4B N4B 104(2) . .
C3B C4B H4G 110.9 . .
N4B C4B H4G 110.9 . .
C3B C4B H4H 110.9 . .
N4B C4B H4H 110.9 . .
H4G C4B H4H 108.9 . .
C6B C5B N5B 100(2) . .
C6B C5B H5G 111.8 . .
N5B C5B H5G 111.8 . .
C6B C5B H5H 111.8 . .
N5B C5B H5H 111.8 . .
H5G C5B H5H 109.5 . .
C5B C6B N6B 117(3) . .
C5B C6B H6G 108.0 . .
N6B C6B H6G 108.0 . .
C5B C6B H6H 108.0 . .
N6B C6B H6H 108.0 . .
H6G C6B H6H 107.3 . .
N10 Mn2 N7 163.0(4) . .
N10 Mn2 N11 101.8(4) . .
N7 Mn2 N11 91.9(4) . .
N10 Mn2 N9 77.4(4) . .
N7 Mn2 N9 93.6(4) . .
N11 Mn2 N9 86.5(4) . .
N10 Mn2 N8 89.5(4) . .
N7 Mn2 N8 76.9(4) . .
N11 Mn2 N8 168.7(4) . .
N9 Mn2 N8 95.8(4) . .
N10 Mn2 N12 98.5(4) . .
N7 Mn2 N12 94.3(4) . .
N11 Mn2 N12 77.1(4) . .
N9 Mn2 N12 161.9(4) . .
N8 Mn2 N12 101.7(4) . .
C7 N7 Mn2 106.1(8) . .
C7 N7 H7A 110.5 . .
Mn2 N7 H7A 110.5 . .
C7 N7 H7B 110.5 . .
Mn2 N7 H7B 110.5 . .
H7A N7 H7B 108.7 . .
C8 N8 Mn2 110.8(8) . .
C8 N8 H8A 109.5 . .
Mn2 N8 H8A 109.5 . .
C8 N8 H8B 109.5 . .
Mn2 N8 H8B 109.5 . .
H8A N8 H8B 108.1 . .
C9 N9 Mn2 105.9(7) . .
C9 N9 H9A 110.5 . .
Mn2 N9 H9A 110.5 . .
C9 N9 H9B 110.5 . .
Mn2 N9 H9B 110.6 . .
H9A N9 H9B 108.7 . .
C10 N10 Mn2 109.8(8) . .
C10 N10 H10A 109.7 . .
Mn2 N10 H10A 109.7 . .
C10 N10 H10B 109.7 . .
Mn2 N10 H10B 109.7 . .
H10A N10 H10B 108.2 . .
C11 N11 Mn2 107.7(7) . .
C11 N11 H11A 110.2 . .
Mn2 N11 H11A 110.2 . .
C11 N11 H11B 110.2 . .
Mn2 N11 H11B 110.2 . .
H11A N11 H11B 108.5 . .
C12 N12 Mn2 109.8(7) . .
C12 N12 H12A 109.7 . .
Mn2 N12 H12A 109.7 . .
C12 N12 H12B 109.7 . .
Mn2 N12 H12B 109.7 . .
H12A N12 H12B 108.2 . .
N7 C7 C8 108.6(10) . .
N7 C7 H7C 110.0 . .
C8 C7 H7C 110.0 . .
N7 C7 H7D 110.0 . .
C8 C7 H7D 110.0 . .
H7C C7 H7D 108.4 . .
N8 C8 C7 109.6(10) . .
N8 C8 H8C 109.7 . .
C7 C8 H8C 109.7 . .
N8 C8 H8D 109.7 . .
C7 C8 H8D 109.7 . .
H8C C8 H8D 108.2 . .
N9 C9 C10 108.9(10) . .
N9 C9 H9C 109.9 . .
C10 C9 H9C 109.9 . .
N9 C9 H9D 109.9 . .
C10 C9 H9D 109.9 . .
H9C C9 H9D 108.3 . .
N10 C10 C9 110.2(11) . .
N10 C10 H10C 109.6 . .
C9 C10 H10C 109.6 . .
N10 C10 H10D 109.6 . .
C9 C10 H10D 109.6 . .
H10C C10 H10D 108.1 . .
N11 C11 C12 108.4(11) . .
N11 C11 H11C 110.0 . .
C12 C11 H11C 110.0 . .
N11 C11 H11D 110.0 . .
C12 C11 H11D 110.0 . .
H11C C11 H11D 108.4 . .
N12 C12 C11 111.2(10) . .
N12 C12 H12C 109.4 . .
C11 C12 H12C 109.4 . .
N12 C12 H12D 109.4 . .
C11 C12 H12D 109.4 . .
H12C C12 H12D 108.0 . .
C15 N13 C13 107.8(14) . .
C15 N13 C16 127.5(14) . .
C13 N13 C16 124.6(15) . .
C15 N14 C14 110.4(15) . .
C15 N14 C18 127.4(15) . .
C14 N14 C18 122.2(15) . .
C14 C13 N13 106.8(17) . .
C14 C13 H13A 126.6 . .
N13 C13 H13A 126.6 . .
C13 C14 N14 106.9(16) . .
C13 C14 H14A 126.5 . .
N14 C14 H14A 126.5 . .
N14 C15 N13 108.0(14) . .
N14 C15 C17 129.4(17) . .
N13 C15 C17 122.6(15) . .
N13 C16 H16A 109.5 . .
N13 C16 H16B 109.5 . .
H16A C16 H16B 109.5 . .
N13 C16 H16C 109.5 . .
H16A C16 H16C 109.5 . .
H16B C16 H16C 109.5 . .
C15 C17 H17A 109.5 . .
C15 C17 H17B 109.5 . .
H17A C17 H17B 109.5 . .
C15 C17 H17C 109.5 . .
H17A C17 H17C 109.5 . .
H17B C17 H17C 109.5 . .
N14 C18 C19 114.1(16) . .
N14 C18 H18A 108.7 . .
C19 C18 H18A 108.7 . .
N14 C18 H18B 108.7 . .
C19 C18 H18B 108.7 . .
H18A C18 H18B 107.6 . .
C20 C19 C18 115(2) . .
C20 C19 H19A 108.5 . .
C18 C19 H19A 108.5 . .
C20 C19 H19B 108.5 . .
C18 C19 H19B 108.5 . .
H19A C19 H19B 107.5 . .
C19 C20 C21 110(2) . .
C19 C20 H20A 109.7 . .
C21 C20 H20A 109.7 . .
C19 C20 H20B 109.7 . .
C21 C20 H20B 109.7 . .
H20A C20 H20B 108.2 . .
C20 C21 H21A 109.5 . .
C20 C21 H21B 109.5 . .
H21A C21 H21B 109.5 . .
C20 C21 H21C 109.5 . .
H21A C21 H21C 109.5 . .
H21B C21 H21C 109.5 . .
C24 N15 C22 111.8(14) . .
C24 N15 C25 126.2(15) . .
C22 N15 C25 121.9(16) . .
C24 N16 C23 110.1(13) . .
C24 N16 C27 126.7(15) . .
C23 N16 C27 123.2(16) . .
N15 C22 C23 105.0(13) . .
N15 C22 H22A 127.5 . .
C23 C22 H22A 127.5 . .
N16 C23 C22 107.1(13) . .
N16 C23 H23A 126.5 . .
C22 C23 H23A 126.5 . .
N15 C24 N16 105.9(11) . .
N15 C24 C26 127.0(17) . .
N16 C24 C26 127.0(17) . .
C24 C26 H26A 109.5 . .
C24 C26 H26B 109.5 . .
H26A C26 H26B 109.5 . .
C24 C26 H26C 109.5 . .
H26A C26 H26C 109.5 . .
H26B C26 H26C 109.5 . .
C24B N15B C22B 112.0(15) . .
C24B N15B C25 126.2(17) . .
C22B N15B C25 121.6(19) . .
C24B N16B C23B 110.6(15) . .
C24B N16B C27 125.9(17) . .
C23B N16B C27 123.3(18) . .
N15B C22B C23B 104.5(15) . .
N15B C22B H22B 127.7 . .
C23B C22B H22B 127.7 . .
N16B C23B C22B 106.6(15) . .
N16B C23B H23B 126.7 . .
C22B C23B H23B 126.7 . .
N15B C24B N16B 106.1(13) . .
N15B C24B C26B 125(2) . .
N16B C24B C26B 129(2) . .
C24B C26B H26D 109.5 . .
C24B C26B H26E 109.5 . .
H26D C26B H26E 109.5 . .
C24B C26B H26F 109.5 . .
H26D C26B H26F 109.5 . .
H26E C26B H26F 109.5 . .
N15 C25 H25A 109.5 . .
N15 C25 H25B 109.5 . .
H25A C25 H25B 109.5 . .
N15 C25 H25C 109.5 . .
H25A C25 H25C 109.5 . .
H25B C25 H25C 109.5 . .
N15B C25 H25D 109.5 . .
N15B C25 H25E 109.5 . .
H25D C25 H25E 109.5 . .
N15B C25 H25F 109.5 . .
H25D C25 H25F 109.5 . .
H25E C25 H25F 109.5 . .
N16 C27 C28 111.9(13) . .
N16B C27 C28 112.4(15) . .
N16 C27 H27A 109.2 . .
C28 C27 H27A 109.3 . .
N16 C27 H27B 109.2 . .
C28 C27 H27B 109.2 . .
H27A C27 H27B 107.9 . .
N16B C27 H27C 108.8 . .
C28 C27 H27C 109.8 . .
N16B C27 H27D 108.9 . .
C28 C27 H27D 109.0 . .
H27C C27 H27D 107.8 . .
C29 C28 C27 116.9(14) . .
C29 C28 H28A 108.1 . .
C27 C28 H28A 108.1 . .
C29 C28 H28B 108.1 . .
C27 C28 H28B 108.1 . .
H28A C28 H28B 107.3 . .
C28 C29 C30 113.4(17) . .
C28 C29 H29A 108.9 . .
C30 C29 H29A 108.9 . .
C28 C29 H29B 108.9 . .
C30 C29 H29B 108.9 . .
H29A C29 H29B 107.7 . .
C29 C30 H30A 109.5 . .
C29 C30 H30B 109.5 . .
H30A C30 H30B 109.5 . .
C29 C30 H30C 109.5 . .
H30A C30 H30C 109.5 . .
H30B C30 H30C 109.5 . .
C33 N17 C34 131(4) . .
C33 N17 C31 107(3) . .
C34 N17 C31 122(3) . .
C33 N18 C32 105(3) . .
C33 N18 C36 119(3) . .
C32 N18 C36 137(3) . .
C32 C31 N17 106(3) . .
C32 C31 H31A 126.9 . .
N17 C31 H31A 126.9 . .
C31 C32 N18 112(4) . .
C31 C32 H32A 124.0 . .
N18 C32 H32A 124.0 . .
N17 C33 N18 110(3) . .
N17 C33 C35 125(3) . .
N18 C33 C35 125(3) . .
N17 C34 H34A 109.5 . .
N17 C34 H34B 109.5 . .
H34A C34 H34B 109.5 . .
N17 C34 H34C 109.5 . .
H34A C34 H34C 109.5 . .
H34B C34 H34C 109.5 . .
C33 C35 H35A 109.5 . .
C33 C35 H35B 109.5 . .
H35A C35 H35B 109.5 . .
C33 C35 H35C 109.5 . .
H35A C35 H35C 109.5 . .
H35B C35 H35C 109.5 . .
C33B N17B C31B 110(4) . .
C33B N17B C34B 128(4) . .
C31B N17B C34B 122(3) . .
C32B N18B C33B 105(3) . .
C32B N18B C36 137(3) . .
C33B N18B C36 118(3) . .
N17B C31B C32B 107(3) . .
N17B C31B H31B 126.5 . .
C32B C31B H31B 126.5 . .
C31B C32B N18B 108(3) . .
C31B C32B H32B 125.9 . .
N18B C32B H32B 125.9 . .
N17B C33B N18B 110(3) . .
N17B C33B C35B 128(4) . .
N18B C33B C35B 121(4) . .
N17B C34B H34D 109.5 . .
N17B C34B H34E 109.5 . .
H34D C34B H34E 109.5 . .
N17B C34B H34F 109.5 . .
H34D C34B H34F 109.5 . .
H34E C34B H34F 109.5 . .
C33B C35B H35D 109.5 . .
C33B C35B H35E 109.5 . .
H35D C35B H35E 109.5 . .
C33B C35B H35F 109.5 . .
H35D C35B H35F 109.5 . .
H35E C35B H35F 109.5 . .
N18B C36 C37 103.4(12) . .
C37 C36 N18 108.7(13) . .
C37 C36 H36A 110.0 . .
N18 C36 H36A 109.9 . .
C37 C36 H36B 109.9 . .
N18 C36 H36B 110.0 . .
H36A C36 H36B 108.3 . .
N18B C36 H36C 111.0 . .
C37 C36 H36C 111.1 . .
N18B C36 H36D 111.2 . .
C37 C36 H36D 111.0 . .
H36C C36 H36D 109.0 . .
C36 C37 C38 111.7(14) . .
C36 C37 H37A 109.3 . .
C38 C37 H37A 109.3 . .
C36 C37 H37B 109.3 . .
C38 C37 H37B 109.3 . .
H37A C37 H37B 107.9 . .
C39 C38 C37 115.0(15) . .
C39 C38 H38A 108.5 . .
C37 C38 H38A 108.5 . .
C39 C38 H38B 108.5 . .
C37 C38 H38B 108.5 . .
H38A C38 H38B 107.5 . .
C38 C39 H39A 109.5 . .
C38 C39 H39B 109.5 . .
H39A C39 H39B 109.5 . .
C38 C39 H39C 109.5 . .
H39A C39 H39C 109.5 . .
H39B C39 H39C 109.5 . .

loop_
_geom_bond_atom_site_label_1
_geom_bond_atom_site_label_2
_geom_bond_distance
_geom_bond_site_symmetry_2
Sn1 Se4 2.5282(16) .
Sn1 Se3 2.5565(14) .
Sn1 Se2 2.5666(14) .
Sn1 Se5 2.7122(16) .
Sn1 Se1 2.7309(14) .
Sn2 Se6 2.5370(15) .
Sn2 Se2 2.5419(14) .
Sn2 Se7 2.5533(15) .
Sn2 Se8 2.6211(15) .
Sn2 Se1 2.8422(14) .
Sn3 Se9 2.5443(15) .
Sn3 Se3 2.5599(15) .
Sn3 Se6 2.5623(15) .
Sn3 Se10 2.6771(14) .
Sn3 Se1 2.7051(14) .
Sn4 Se10 2.5100(15) .
Sn4 Se13 2.5511(13) .
Sn4 Se12 2.5609(14) .
Sn4 Se9 2.6570(15) .
Sn4 Se11 2.8741(15) .
Sn5 Se15 2.4183(15) .
Sn5 Se11 2.5239(14) .
Sn5 Se14 2.5630(14) .
Sn5 Se12 2.5712(15) .
Sn6 Se16 2.5112(14) .
Sn6 Se13 2.5591(14) .
Sn6 Se14 2.5656(14) .
Sn6 Se17 2.6644(14) .
Sn6 Se11 2.8413(14) .
Sn7 Se17 2.5490(15) .
Sn7 Se19 2.5552(15) .
Sn7 Se20 2.5825(15) .
Sn7 Se16 2.6681(14) .
Sn7 Se18 2.6941(15) .
Sn8 Se5 2.5072(18) 4_666
Sn8 Se21 2.5500(17) .
Sn8 Se19 2.5619(15) .
Sn8 Se4 2.7038(16) 4_666
Sn8 Se18 2.7661(16) .
Sn9 Se20 2.5433(15) .
Sn9 Se21 2.5568(17) .
Sn9 Se7 2.5898(15) 1_655
Sn9 Se8 2.6220(16) 1_655
Sn9 Se18 2.7710(16) .
Se4 Sn8 2.7037(16) 4_465
Se5 Sn8 2.5072(18) 4_465
Se7 Sn9 2.5898(15) 1_455
Se8 Sn9 2.6221(16) 1_455
Mn1 N6 2.20(3) .
Mn1 N4 2.21(3) .
Mn1 N5B 2.23(2) .
Mn1 N4B 2.26(3) .
Mn1 N5 2.26(3) .
Mn1 N3B 2.27(3) .
Mn1 N3 2.27(2) .
Mn1 N1B 2.28(3) .
Mn1 N2 2.29(2) .
Mn1 N1 2.32(2) .
Mn1 N2B 2.35(3) .
Mn1 N6B 2.36(2) .
N1 C1 1.512(18) .
N1 H1A 0.9900 .
N1 H1B 0.9900 .
N2 C2 1.507(18) .
N2 H2A 0.9900 .
N2 H2B 0.9900 .
N3 C3 1.501(18) .
N3 H3A 0.9900 .
N3 H3B 0.9900 .
N4 C4 1.501(18) .
N4 H4A 0.9900 .
N4 H4B 0.9900 .
N5 C5 1.504(18) .
N5 H5A 0.9900 .
N5 H5B 0.9900 .
N6 C6 1.514(18) .
N6 H6A 0.9900 .
N6 H6B 0.9900 .
C1 C2 1.48(2) .
C1 H1C 0.9900 .
C1 H1D 0.9900 .
C2 H2C 0.9900 .
C2 H2D 0.9900 .
C3 C4 1.47(2) .
C3 H3C 0.9900 .
C3 H3D 0.9900 .
C4 H4C 0.9900 .
C4 H4D 0.9900 .
C5 C6 1.47(2) .
C5 H5C 0.9900 .
C5 H5D 0.9900 .
C6 H6C 0.9900 .
C6 H6D 0.9900 .
N1B C1B 1.508(18) .
N1B H1E 0.9900 .
N1B H1F 0.9900 .
N2B C2B 1.508(18) .
N2B H2E 0.9900 .
N2B H2F 0.9900 .
N3B C3B 1.535(18) .
N3B H3E 0.9900 .
N3B H3F 0.9900 .
N4B C4B 1.506(18) .
N4B H4E 0.9900 .
N4B H4F 0.9900 .
N5B C5B 1.506(18) .
N5B H5E 0.9900 .
N5B H5F 0.9900 .
N6B C6B 1.521(18) .
N6B H6E 0.9900 .
N6B H6F 0.9900 .
C1B C2B 1.48(2) .
C1B H1G 0.9900 .
C1B H1H 0.9900 .
C2B H2G 0.9900 .
C2B H2H 0.9900 .
C3B C4B 1.48(2) .
C3B H3G 0.9900 .
C3B H3H 0.9900 .
C4B H4G 0.9900 .
C4B H4H 0.9900 .
C5B C6B 1.47(2) .
C5B H5G 0.9900 .
C5B H5H 0.9900 .
C6B H6G 0.9900 .
C6B H6H 0.9900 .
Mn2 N10 2.262(11) .
Mn2 N7 2.269(10) .
Mn2 N11 2.282(10) .
Mn2 N9 2.285(10) .
Mn2 N8 2.287(10) .
Mn2 N12 2.288(10) .
N7 C7 1.497(16) .
N7 H7A 0.9900 .
N7 H7B 0.9900 .
N8 C8 1.461(16) .
N8 H8A 0.9900 .
N8 H8B 0.9900 .
N9 C9 1.485(18) .
N9 H9A 0.9900 .
N9 H9B 0.9900 .
N10 C10 1.490(16) .
N10 H10A 0.9900 .
N10 H10B 0.9900 .
N11 C11 1.473(17) .
N11 H11A 0.9900 .
N11 H11B 0.9900 .
N12 C12 1.459(16) .
N12 H12A 0.9900 .
N12 H12B 0.9900 .
C7 C8 1.516(18) .
C7 H7C 0.9900 .
C7 H7D 0.9900 .
C8 H8C 0.9900 .
C8 H8D 0.9900 .
C9 C10 1.49(2) .
C9 H9C 0.9900 .
C9 H9D 0.9900 .
C10 H10C 0.9900 .
C10 H10D 0.9900 .
C11 C12 1.530(17) .
C11 H11C 0.9900 .
C11 H11D 0.9900 .
C12 H12C 0.9900 .
C12 H12D 0.9900 .
N13 C15 1.34(2) .
N13 C13 1.38(2) .
N13 C16 1.47(2) .
N14 C15 1.297(19) .
N14 C14 1.36(2) .
N14 C18 1.46(2) .
C13 C14 1.34(3) .
C13 H13A 0.9500 .
C14 H14A 0.9500 .
C15 C17 1.47(2) .
C16 H16A 0.9800 .
C16 H16B 0.9800 .
C16 H16C 0.9800 .
C17 H17A 0.9800 .
C17 H17B 0.9800 .
C17 H17C 0.9800 .
C18 C19 1.54(3) .
C18 H18A 0.9900 .
C18 H18B 0.9900 .
C19 C20 1.43(3) .
C19 H19A 0.9900 .
C19 H19B 0.9900 .
C20 C21 1.60(3) .
C20 H20A 0.9900 .
C20 H20B 0.9900 .
C21 H21A 0.9800 .
C21 H21B 0.9800 .
C21 H21C 0.9800 .
N15 C24 1.329(16) .
N15 C22 1.352(16) .
N15 C25 1.435(15) .
N16 C24 1.338(16) .
N16 C23 1.352(16) .
N16 C27 1.440(15) .
C22 C23 1.383(18) .
C22 H22A 0.9500 .
C23 H23A 0.9500 .
C24 C26 1.506(16) .
C26 H26A 0.9800 .
C26 H26B 0.9800 .
C26 H26C 0.9800 .
N15B C24B 1.325(17) .
N15B C22B 1.355(17) .
N15B C25 1.438(16) .
N16B C24B 1.339(17) .
N16B C23B 1.345(17) .
N16B C27 1.447(16) .
C22B C23B 1.402(19) .
C22B H22B 0.9500 .
C23B H23B 0.9500 .
C24B C26B 1.522(18) .
C26B H26D 0.9800 .
C26B H26E 0.9800 .
C26B H26F 0.9800 .
C25 H25A 0.9800 .
C25 H25B 0.9800 .
C25 H25C 0.9800 .
C25 H25D 0.9800 .
C25 H25E 0.9800 .
C25 H25F 0.9800 .
C27 C28 1.50(2) .
C27 H27A 0.9900 .
C27 H27B 0.9900 .
C27 H27C 0.9901 .
C27 H27D 0.9899 .
C28 C29 1.49(2) .
C28 H28A 0.9900 .
C28 H28B 0.9900 .
C29 C30 1.54(2) .
C29 H29A 0.9900 .
C29 H29B 0.9900 .
C30 H30A 0.9800 .
C30 H30B 0.9800 .
C30 H30C 0.9800 .
N17 C33 1.32(5) .
N17 C34 1.41(5) .
N17 C31 1.49(5) .
N18 C33 1.36(4) .
N18 C32 1.44(5) .
N18 C36 1.58(3) .
C31 C32 1.24(5) .
C31 H31A 0.9500 .
C32 H32A 0.9500 .
C33 C35 1.43(4) .
C34 H34A 0.9800 .
C34 H34B 0.9800 .
C34 H34C 0.9800 .
C35 H35A 0.9800 .
C35 H35B 0.9800 .
C35 H35C 0.9800 .
N17B C33B 1.28(5) .
N17B C31B 1.36(5) .
N17B C34B 1.44(5) .
N18B C32B 1.38(5) .
N18B C33B 1.40(5) .
N18B C36 1.41(4) .
C31B C32B 1.37(5) .
C31B H31B 0.9500 .
C32B H32B 0.9500 .
C33B C35B 1.46(5) .
C34B H34D 0.9800 .
C34B H34E 0.9800 .
C34B H34F 0.9800 .
C35B H35D 0.9800 .
C35B H35E 0.9800 .
C35B H35F 0.9800 .
C36 C37 1.50(2) .
C36 H36A 0.9900 .
C36 H36B 0.9900 .
C36 H36C 0.9901 .
C36 H36D 0.9898 .
C37 C38 1.54(2) .
C37 H37A 0.9900 .
C37 H37B 0.9900 .
C38 C39 1.54(3) .
C38 H38A 0.9900 .
C38 H38B 0.9900 .
C39 H39A 0.9800 .
C39 H39B 0.9800 .
C39 H39C 0.9800 .
